data_7035421
loop_
_publ_author_name
'Holthausen, M. H.'
'Weigand, J. J.'

_publ_section_title
;
 Formation of the spirocyclic, Si-centered cage cations
 [ClP(NSiMe3)2Si(NSiMe3)2P5](+) and [P5(NSiMe3)2Si(NSiMe3)2P5](2.).
;
_journal_issue 5
_journal_name_full 'Dalton transactions (Cambridge, England : 2003)'
_journal_page_first 1953
_journal_page_last 1961
_journal_paper_doi 10.1039/c5dt01512j
_journal_volume 45
_journal_year 2016
_chemical_formula_moiety 'C12 H36 N4 P10 Si5, 2(Cl7 Ga2)'
_chemical_formula_sum 'C12 H36 Cl14 Ga4 N4 P10 Si5'
_chemical_formula_weight 1461.78
_chemical_name_systematic
;
 ?
;
_space_group_IT_number 2
_symmetry_cell_setting triclinic
_symmetry_space_group_name_Hall '-P 1'
_symmetry_space_group_name_H-M 'P -1'
_atom_sites_solution_hydrogens geom
_atom_sites_solution_primary direct
_atom_sites_solution_secondary difmap
_audit_creation_method SHELXL-97
_audit_update_record
;
2015-04-18 deposited with the CCDC.
2015-06-05 downloaded from the CCDC.
;
_cell_angle_alpha 63.8440(10)
_cell_angle_beta 79.4630(10)
_cell_angle_gamma 86.9690(10)
_cell_formula_units_Z 4
_cell_length_a 9.99990(10)
_cell_length_b 23.7473(3)
_cell_length_c 26.3333(3)
_cell_measurement_temperature 153(2)
_cell_volume 5515.64(12)
_computing_cell_refinement 'APEX2 Software Suit (v2012.2-0)'
_computing_data_collection 'APEX2 Software Suit (v2012.2-0)'
_computing_data_reduction 'APEX2 Software Suit (v2012.2-0)'
_computing_molecular_graphics
;
ORTEP3,L.J. Farrugia, J. Appl. Cryst. (1997) 30, 565
;
_computing_structure_refinement
;
SHELXL-97, G. M. Sheldrick, Acta Cryst. (2008) A64, 112-122
;
_computing_structure_solution
;
SHELXS-97 , G. M. Sheldrick, Acta Cryst. (2008) A64, 112-122
;
_diffrn_ambient_temperature 153(1)
_diffrn_detector_area_resol_mean 80
_diffrn_measured_fraction_theta_full 0.998
_diffrn_measured_fraction_theta_max 0.998
_diffrn_measurement_device_type 'CCD area detector'
_diffrn_measurement_method 'Omega and Phi scans'
_diffrn_radiation_monochromator 'HELIOS multilayer optics, Montel mirror'
_diffrn_radiation_source 'microfocus sealed tube'
_diffrn_radiation_type MoK\a
_diffrn_radiation_wavelength 0.71073
_diffrn_reflns_av_R_equivalents 0.0298
_diffrn_reflns_av_sigmaI/netI 0.0389
_diffrn_reflns_limit_h_max 13
_diffrn_reflns_limit_h_min -13
_diffrn_reflns_limit_k_max 31
_diffrn_reflns_limit_k_min -31
_diffrn_reflns_limit_l_max 34
_diffrn_reflns_limit_l_min -34
_diffrn_reflns_number 68756
_diffrn_reflns_theta_full 27.88
_diffrn_reflns_theta_max 27.88
_diffrn_reflns_theta_min 0.88
_exptl_absorpt_coefficient_mu 3.030
_exptl_absorpt_correction_T_max 0.4310
_exptl_absorpt_correction_T_min 0.3126
_exptl_absorpt_correction_type multi-scan
_exptl_absorpt_process_details
; 
 Corrections were done with the SADABS program, utilizing the none merged
 raw data obtained from the integration process. Integration and final cell
 refinement were done with SAINT.

 SADABS reports ratio of Tmin/Tmax =  0.81966 

;
_exptl_crystal_colour colourless
_exptl_crystal_density_diffrn 1.760
_exptl_crystal_density_method 'not measured'
_exptl_crystal_description block
_exptl_crystal_F_000 2872
_exptl_crystal_size_max 0.50
_exptl_crystal_size_mid 0.43
_exptl_crystal_size_min 0.33
_refine_diff_density_max 2.046
_refine_diff_density_min -1.815
_refine_diff_density_rms 0.102
_refine_ls_extinction_method none
_refine_ls_goodness_of_fit_ref 1.057
_refine_ls_hydrogen_treatment noref
_refine_ls_matrix_type full
_refine_ls_number_parameters 999
_refine_ls_number_reflns 26252
_refine_ls_number_restraints 0
_refine_ls_restrained_S_all 1.057
_refine_ls_R_factor_all 0.0683
_refine_ls_R_factor_gt 0.0468
_refine_ls_shift/su_max 0.001
_refine_ls_shift/su_mean 0.000
_refine_ls_structure_factor_coef Fsqd
_refine_ls_weighting_details 'calc w=1/[\s^2^(Fo^2^)+(0.0438P)^2^+12.1896P] where P=(Fo^2^+2Fc^2^)/3'
_refine_ls_weighting_scheme calc
_refine_ls_wR_factor_gt 0.1074
_refine_ls_wR_factor_ref 0.1208
_reflns_number_gt 19583
_reflns_number_total 26252
_reflns_threshold_expression >2sigma(I)
_cod_data_source_file c5dt01512j2.cif
_cod_data_source_block sad
_cod_depositor_comments 'Adding full bibliography for 7035419--7035422.cif.'
_cod_original_cell_volume 5515.64(11)
_cod_database_code 7035421

loop_
_symmetry_equiv_pos_as_xyz
'x, y, z'
'-x, -y, -z'

loop_
_atom_site_label
_atom_site_type_symbol
_atom_site_fract_x
_atom_site_fract_y
_atom_site_fract_z
_atom_site_U_iso_or_equiv
_atom_site_adp_type
_atom_site_occupancy
_atom_site_symmetry_multiplicity
_atom_site_calc_flag
_atom_site_refinement_flags
_atom_site_disorder_assembly
_atom_site_disorder_group
Si1 Si 0.09493(10) 0.75655(5) 0.50824(5) 0.0271(2) Uani 1 1 d . . .
P16 P 0.98162(10) 0.25308(5) 0.88629(4) 0.0273(2) Uani 1 1 d . . .
Ga4 Ga 0.77499(5) 0.93565(2) 0.209902(19) 0.03230(10) Uani 1 1 d . . .
Ga3 Ga 0.45316(5) 0.91679(2) 0.159744(19) 0.03533(11) Uani 1 1 d . . .
Ga7 Ga 0.20364(6) 0.40220(3) 0.15596(2) 0.04786(13) Uani 1 1 d . . .
Ga1 Ga 0.61693(5) 0.58941(2) 0.370727(19) 0.03485(10) Uani 1 1 d . . .
Ga2 Ga 0.28933(5) 0.59435(2) 0.31764(2) 0.03677(11) Uani 1 1 d . . .
P1 P 0.08878(11) 0.65809(5) 0.59429(4) 0.0317(2) Uani 1 1 d . . .
P2 P -0.04557(13) 0.61729(6) 0.67600(5) 0.0453(3) Uani 1 1 d . . .
P4 P 0.14763(15) 0.57430(6) 0.70625(5) 0.0486(3) Uani 1 1 d . . .
P3 P 0.22016(13) 0.57937(5) 0.61846(5) 0.0415(3) Uani 1 1 d . . .
Si5 Si 0.34173(13) 0.76816(7) 0.40586(5) 0.0424(3) Uani 1 1 d . . .
P9 P 0.2023(3) 0.95179(7) 0.30699(7) 0.0850(6) Uani 1 1 d . . .
P10 P 0.0187(2) 0.97946(7) 0.34751(9) 0.0871(7) Uani 1 1 d . . .
P17 P 0.88874(13) 0.31388(6) 0.81431(5) 0.0401(3) Uani 1 1 d . . .
P20 P 0.91952(14) 0.23311(6) 0.79163(5) 0.0470(3) Uani 1 1 d . . .
P19 P 1.08467(14) 0.30149(6) 0.76356(5) 0.0489(3) Uani 1 1 d . . .
P14 P 0.8422(2) 0.25110(8) 1.18051(6) 0.0796(6) Uani 1 1 d . . .
Si8 Si 1.16757(12) 0.13967(6) 1.05417(6) 0.0406(3) Uani 1 1 d . . .
Cl13 Cl 0.85364(14) 0.96176(6) 0.12116(5) 0.0539(3) Uani 1 1 d . . .
Cl11 Cl 0.54492(11) 0.95437(6) 0.21415(5) 0.0417(2) Uani 1 1 d . . .
Cl10 Cl 0.48826(14) 0.98817(7) 0.07309(5) 0.0594(4) Uani 1 1 d . . .
Cl8 Cl 0.55159(14) 0.83072(6) 0.17457(6) 0.0581(3) Uani 1 1 d . . .
Cl9 Cl 0.23998(11) 0.90591(6) 0.19621(5) 0.0468(3) Uani 1 1 d . . .
Cl12 Cl 0.79848(13) 0.83922(5) 0.26651(5) 0.0434(2) Uani 1 1 d . . .
Cl14 Cl 0.83684(12) 0.99723(5) 0.24213(5) 0.0471(3) Uani 1 1 d . . .
Cl22 Cl 0.1545(3) 0.42706(10) 0.07260(7) 0.1066(7) Uani 1 1 d . B .
Cl23 Cl 0.16293(13) 0.47425(6) 0.18425(6) 0.0559(3) Uani 1 1 d . B .
Cl24 Cl 0.12037(14) 0.31218(6) 0.21970(5) 0.0525(3) Uani 1 1 d . B .
Cl1 Cl 0.69566(14) 0.53246(7) 0.44711(5) 0.0606(3) Uani 1 1 d . . .
Cl3 Cl 0.64395(12) 0.68767(6) 0.34452(6) 0.0495(3) Uani 1 1 d . . .
Cl4 Cl 0.38600(11) 0.56661(6) 0.39851(5) 0.0480(3) Uani 1 1 d . . .
Cl7 Cl 0.31410(15) 0.51822(7) 0.29551(7) 0.0676(4) Uani 1 1 d . . .
Cl5 Cl 0.38888(12) 0.68034(5) 0.25457(5) 0.0462(3) Uani 1 1 d . . .
Cl2 Cl 0.67825(12) 0.56361(5) 0.30145(5) 0.0424(2) Uani 1 1 d . . .
Si2 Si 0.26879(11) 0.76291(5) 0.59731(5) 0.0321(2) Uani 1 1 d . . .
P5 P 0.02833(14) 0.52682(5) 0.67514(6) 0.0476(3) Uani 1 1 d . . .
Si3 Si -0.08562(13) 0.64602(6) 0.50954(6) 0.0413(3) Uani 1 1 d . . .
P6 P 0.10197(12) 0.85567(5) 0.42275(5) 0.0348(2) Uani 1 1 d . . .
P8 P 0.19412(16) 0.94697(6) 0.39427(5) 0.0504(3) Uani 1 1 d . . .
P7 P 0.0195(2) 0.88653(7) 0.34516(7) 0.0717(5) Uani 1 1 d . . .
P18 P 1.09716(12) 0.20777(6) 0.83822(5) 0.0409(3) Uani 1 1 d . . .
Si6 Si 0.96120(10) 0.24016(5) 0.98417(4) 0.0241(2) Uani 1 1 d . . .
P11 P 0.93919(11) 0.22637(5) 1.08225(4) 0.0320(2) Uani 1 1 d . . .
P12 P 0.80657(15) 0.17007(6) 1.16144(5) 0.0466(3) Uani 1 1 d . . .
P13 P 1.0445(2) 0.26712(8) 1.12282(7) 0.0685(5) Uani 1 1 d . . .
Si7 Si 0.74610(12) 0.33296(5) 1.01299(5) 0.0362(3) Uani 1 1 d . . .
Si9 Si 1.18975(11) 0.34535(5) 0.89296(5) 0.0301(2) Uani 1 1 d . . .
Si10 Si 0.75607(11) 0.14825(5) 0.97218(5) 0.0302(2) Uani 1 1 d . . .
Cl26 Cl 0.52252(15) 0.52728(6) 0.15398(8) 0.0713(4) Uani 1 1 d . . .
Cl27 Cl 0.74885(19) 0.40112(10) 0.17486(10) 0.0945(6) Uani 1 1 d . . .
Cl6 Cl 0.08073(12) 0.60637(6) 0.34947(6) 0.0513(3) Uani 1 1 d . . .
Si4 Si -0.14547(13) 0.84733(7) 0.52117(8) 0.0555(4) Uani 1 1 d . . .
N2 N 0.0224(3) 0.68240(15) 0.53462(15) 0.0334(7) Uani 1 1 d . . .
N1 N 0.1602(3) 0.72916(14) 0.57072(13) 0.0289(7) Uani 1 1 d . . .
N4 N 0.1968(3) 0.79250(15) 0.44101(14) 0.0313(7) Uani 1 1 d . . .
P15 P 0.9848(2) 0.17557(9) 1.20003(7) 0.0827(6) Uani 1 1 d . . .
N6 N 1.0319(3) 0.19329(15) 1.04384(14) 0.0293(7) Uani 1 1 d . . .
N8 N 0.8842(3) 0.20799(14) 0.94887(13) 0.0264(6) Uani 1 1 d . . .
C1 C 0.4350(6) 0.7248(4) 0.5956(3) 0.082(2) Uani 1 1 d . . .
H1A H 0.4253 0.6811 0.6251 0.123 Uiso 1 1 calc R . .
H1B H 0.5022 0.7472 0.6033 0.123 Uiso 1 1 calc R . .
H1C H 0.4654 0.7259 0.5577 0.123 Uiso 1 1 calc R . .
C3 C 0.2840(6) 0.8467(2) 0.5427(2) 0.0596(16) Uani 1 1 d . . .
H3A H 0.3149 0.8490 0.5043 0.089 Uiso 1 1 calc R . .
H3B H 0.3499 0.8693 0.5509 0.089 Uiso 1 1 calc R . .
H3C H 0.1952 0.8660 0.5441 0.089 Uiso 1 1 calc R . .
C2 C 0.1931(6) 0.7495(3) 0.6709(2) 0.0697(19) Uani 1 1 d . . .
H2A H 0.1009 0.7656 0.6714 0.104 Uiso 1 1 calc R . .
H2B H 0.2489 0.7713 0.6841 0.104 Uiso 1 1 calc R . .
H2C H 0.1892 0.7044 0.6964 0.104 Uiso 1 1 calc R . .
C4 C -0.0934(6) 0.7061(2) 0.4350(2) 0.0541(13) Uani 1 1 d . . .
H4A H -0.1313 0.7446 0.4360 0.081 Uiso 1 1 calc R . .
H4B H -0.1515 0.6900 0.4178 0.081 Uiso 1 1 calc R . .
H4C H -0.0016 0.7153 0.4119 0.081 Uiso 1 1 calc R . .
C5 C -0.2552(5) 0.6298(3) 0.5565(3) 0.0703(17) Uani 1 1 d . . .
H5A H -0.2456 0.6023 0.5963 0.105 Uiso 1 1 calc R . .
H5B H -0.3150 0.6091 0.5438 0.105 Uiso 1 1 calc R . .
H5C H -0.2945 0.6694 0.5542 0.105 Uiso 1 1 calc R . .
C6 C -0.0067(6) 0.5733(2) 0.5116(3) 0.0588(14) Uani 1 1 d . . .
H6A H 0.0873 0.5827 0.4907 0.088 Uiso 1 1 calc R . .
H6B H -0.0584 0.5555 0.4936 0.088 Uiso 1 1 calc R . .
H6C H -0.0070 0.5429 0.5516 0.088 Uiso 1 1 calc R . .
N3 N 0.0004(3) 0.82365(15) 0.48660(16) 0.0338(7) Uani 1 1 d . . .
C10 C 0.3715(6) 0.6876(2) 0.46205(19) 0.0583(15) Uani 1 1 d . . .
H10A H 0.3789 0.6900 0.4977 0.087 Uiso 1 1 calc R . .
H10B H 0.4559 0.6718 0.4484 0.087 Uiso 1 1 calc R . .
H10C H 0.2951 0.6593 0.4694 0.087 Uiso 1 1 calc R . .
C11 C 0.3003(6) 0.7669(3) 0.3416(2) 0.0654(16) Uani 1 1 d . . .
H11A H 0.2259 0.7362 0.3528 0.098 Uiso 1 1 calc R . .
H11B H 0.3806 0.7553 0.3212 0.098 Uiso 1 1 calc R . .
H11C H 0.2723 0.8087 0.3164 0.098 Uiso 1 1 calc R . .
N5 N 0.8684(3) 0.27277(14) 1.02604(13) 0.0273(6) Uani 1 1 d . . .
C15 C 0.7280(5) 0.3571(2) 0.9366(2) 0.0518(13) Uani 1 1 d . . .
H15A H 0.8170 0.3710 0.9116 0.078 Uiso 1 1 calc R . .
H15B H 0.6647 0.3915 0.9250 0.078 Uiso 1 1 calc R . .
H15C H 0.6929 0.3213 0.9333 0.078 Uiso 1 1 calc R . .
C14 C 0.8118(7) 0.3976(3) 1.0224(3) 0.0770(19) Uani 1 1 d . . .
H14A H 0.8232 0.3828 1.0624 0.115 Uiso 1 1 calc R . .
H14B H 0.7475 0.4318 1.0129 0.115 Uiso 1 1 calc R . .
H14C H 0.8999 0.4129 0.9970 0.115 Uiso 1 1 calc R . .
C13 C 0.5831(6) 0.2989(3) 1.0619(3) 0.0690(17) Uani 1 1 d . . .
H13A H 0.5528 0.2642 1.0557 0.104 Uiso 1 1 calc R . .
H13B H 0.5144 0.3312 1.0539 0.104 Uiso 1 1 calc R . .
H13C H 0.5958 0.2833 1.1018 0.104 Uiso 1 1 calc R . .
C16 C 1.3266(4) 0.1852(2) 1.0431(2) 0.0439(11) Uani 1 1 d . . .
H16A H 1.3504 0.2154 1.0026 0.066 Uiso 1 1 calc R . .
H16B H 1.4012 0.1563 1.0540 0.066 Uiso 1 1 calc R . .
H16C H 1.3114 0.2078 1.0670 0.066 Uiso 1 1 calc R . .
N7 N 1.0602(3) 0.28520(15) 0.91841(13) 0.0283(7) Uani 1 1 d . . .
C19 C 1.2085(4) 0.3532(2) 0.95893(18) 0.0388(10) Uani 1 1 d . . .
H19A H 1.1212 0.3645 0.9754 0.058 Uiso 1 1 calc R . .
H19B H 1.2774 0.3861 0.9488 0.058 Uiso 1 1 calc R . .
H19C H 1.2368 0.3133 0.9872 0.058 Uiso 1 1 calc R . .
C21 C 1.3455(4) 0.3182(2) 0.8618(2) 0.0440(11) Uani 1 1 d . . .
H21A H 1.3694 0.2775 0.8905 0.066 Uiso 1 1 calc R . .
H21B H 1.4202 0.3488 0.8503 0.066 Uiso 1 1 calc R . .
H21C H 1.3294 0.3139 0.8281 0.066 Uiso 1 1 calc R . .
C20 C 1.1285(5) 0.4183(2) 0.8395(2) 0.0428(10) Uani 1 1 d . . .
H20A H 1.1044 0.4105 0.8087 0.064 Uiso 1 1 calc R . .
H20B H 1.2004 0.4511 0.8233 0.064 Uiso 1 1 calc R . .
H20C H 1.0481 0.4319 0.8582 0.064 Uiso 1 1 calc R . .
C24 C 0.8266(5) 0.0817(2) 0.9586(2) 0.0463(11) Uani 1 1 d . . .
H24A H 0.8605 0.0963 0.9174 0.069 Uiso 1 1 calc R . .
H24B H 0.7552 0.0492 0.9715 0.069 Uiso 1 1 calc R . .
H24C H 0.9016 0.0643 0.9798 0.069 Uiso 1 1 calc R . .
C22 C 0.7059(4) 0.12579(19) 1.05033(17) 0.0341(9) Uani 1 1 d . . .
H22A H 0.7854 0.1106 1.0691 0.051 Uiso 1 1 calc R . .
H22B H 0.6350 0.0925 1.0673 0.051 Uiso 1 1 calc R . .
H22C H 0.6710 0.1624 1.0559 0.051 Uiso 1 1 calc R . .
C23 C 0.6156(4) 0.1837(2) 0.9320(2) 0.0438(11) Uani 1 1 d . . .
H23A H 0.5829 0.2200 0.9385 0.066 Uiso 1 1 calc R . .
H23B H 0.5409 0.1526 0.9454 0.066 Uiso 1 1 calc R . .
H23C H 0.6487 0.1973 0.8908 0.066 Uiso 1 1 calc R . .
C8 C -0.1088(7) 0.9254(3) 0.5151(3) 0.0728(18) Uani 1 1 d . . .
H8A H -0.0267 0.9240 0.5309 0.109 Uiso 1 1 calc R . .
H8B H -0.1858 0.9377 0.5366 0.109 Uiso 1 1 calc R . .
H8C H -0.0945 0.9560 0.4745 0.109 Uiso 1 1 calc R . .
C7 C -0.1727(6) 0.7853(3) 0.5959(3) 0.081(2) Uani 1 1 d . . .
H7A H -0.1852 0.7446 0.5961 0.121 Uiso 1 1 calc R . .
H7B H -0.2540 0.7941 0.6181 0.121 Uiso 1 1 calc R . .
H7C H -0.0934 0.7843 0.6133 0.121 Uiso 1 1 calc R . .
C17 C 1.1830(8) 0.1155(4) 0.9951(4) 0.118(4) Uani 1 1 d . . .
H17A H 1.1015 0.0909 1.0005 0.177 Uiso 1 1 calc R . .
H17B H 1.2634 0.0899 0.9955 0.177 Uiso 1 1 calc R . .
H17C H 1.1923 0.1529 0.9580 0.177 Uiso 1 1 calc R . .
Ga5A Ga 0.35252(13) 0.16547(7) 0.25879(5) 0.0371(3) Uani 0.4789(19) 1 d P A 1
Ga6A Ga 0.56555(13) 0.06622(7) 0.37498(7) 0.0425(3) Uani 0.4789(19) 1 d P A 1
L15A Cl 0.7816(3) 0.06748(18) 0.3654(2) 0.0746(11) Uani 0.4789(19) 1 d P A 1
L16A Cl 0.4822(3) 0.15433(18) 0.3674(2) 0.0840(13) Uani 0.4789(19) 1 d P A 1
L20A Cl 0.3349(3) 0.1921(2) 0.17160(12) 0.0858(13) Uani 0.4789(19) 1 d P A 1
L17A Cl 0.4599(4) -0.0113(2) 0.44775(15) 0.0866(11) Uani 0.4789(19) 1 d P A 1
L21A Cl 0.4788(3) 0.22597(13) 0.27064(16) 0.0591(8) Uani 0.4789(19) 1 d P A 1
Ga8A Ga 0.54014(9) 0.42820(3) 0.19136(3) 0.0425(2) Uani 0.880(2) 1 d P B 1
L28A Cl 0.4381(3) 0.37940(9) 0.27781(7) 0.0993(9) Uani 0.880(2) 1 d P B 1
L25A Cl 0.43287(15) 0.39453(8) 0.13866(8) 0.0587(5) Uani 0.880(2) 1 d P B 1
Ga5B Ga 0.36627(15) 0.13088(12) 0.25556(5) 0.0767(6) Uani 0.5211(19) 1 d P A 2
L21B Cl 0.4522(7) 0.2205(2) 0.2220(3) 0.212(5) Uani 0.5211(19) 1 d P A 2
Ga6B Ga 0.58377(11) 0.05410(5) 0.35224(7) 0.0429(3) Uani 0.5211(19) 1 d P A 2
L15B Cl 0.7731(2) 0.10641(10) 0.31777(11) 0.0434(5) Uani 0.5211(19) 1 d P A 2
L16B Cl 0.4464(2) 0.08282(17) 0.40834(11) 0.0671(9) Uani 0.5211(19) 1 d P A 2
L20B Cl 0.3382(6) 0.0980(4) 0.1929(2) 0.195(4) Uani 0.5211(19) 1 d P A 2
L17B Cl 0.6059(3) -0.04415(13) 0.3857(2) 0.1151(18) Uani 0.5211(19) 1 d P A 2
Ga8B Ga 0.5961(6) 0.4474(5) 0.1560(7) 0.130(5) Uani 0.120(2) 1 d P B 2
L28B Cl 0.5602(19) 0.5081(8) 0.0704(15) 0.188(16) Uani 0.120(2) 1 d P B 2
L25B Cl 0.4426(11) 0.3656(6) 0.1874(7) 0.063(4) Uani 0.120(2) 1 d P B 2
Cl18 Cl 0.4985(2) 0.06585(10) 0.28538(10) 0.1176(9) Uani 1 1 d . . .
C12 C 0.4839(6) 0.8229(4) 0.3879(3) 0.085(2) Uani 1 1 d . . .
H12A H 0.4561 0.8660 0.3663 0.128 Uiso 1 1 calc R . .
H12B H 0.5612 0.8134 0.3645 0.128 Uiso 1 1 calc R . .
H12C H 0.5105 0.8188 0.4234 0.128 Uiso 1 1 calc R . .
C18 C 1.1284(6) 0.0747(3) 1.1261(4) 0.121(4) Uani 1 1 d . . .
H18A H 1.1159 0.0911 1.1549 0.182 Uiso 1 1 calc R . .
H18B H 1.2036 0.0456 1.1324 0.182 Uiso 1 1 calc R . .
H18C H 1.0447 0.0525 1.1297 0.182 Uiso 1 1 calc R . .
C9 C -0.2870(7) 0.8450(6) 0.4855(5) 0.167(6) Uani 1 1 d . . .
H9A H -0.2663 0.8745 0.4446 0.251 Uiso 1 1 calc R . .
H9B H -0.3713 0.8568 0.5035 0.251 Uiso 1 1 calc R . .
H9C H -0.2984 0.8024 0.4894 0.251 Uiso 1 1 calc R . .
Cl19 Cl 0.17652(15) 0.12109(9) 0.31936(6) 0.0786(5) Uani 1 1 d . . .

loop_
_atom_site_aniso_label
_atom_site_aniso_U_11
_atom_site_aniso_U_22
_atom_site_aniso_U_33
_atom_site_aniso_U_23
_atom_site_aniso_U_13
_atom_site_aniso_U_12
Si1 0.0269(5) 0.0266(5) 0.0320(6) -0.0179(4) -0.0022(4) 0.0018(4)
P16 0.0283(5) 0.0297(5) 0.0256(5) -0.0148(4) -0.0015(4) -0.0004(4)
Ga4 0.0387(2) 0.0284(2) 0.0312(2) -0.01435(19) -0.00588(18) 0.00046(17)
Ga3 0.0426(3) 0.0360(2) 0.0283(2) -0.01383(19) -0.00639(19) -0.00864(19)
Ga7 0.0570(3) 0.0432(3) 0.0395(3) -0.0161(2) 0.0004(2) -0.0165(2)
Ga1 0.0354(2) 0.0393(2) 0.0289(2) -0.0153(2) -0.00195(18) -0.00032(19)
Ga2 0.0368(2) 0.0403(3) 0.0388(3) -0.0238(2) -0.00069(19) -0.00615(19)
P1 0.0382(6) 0.0274(5) 0.0310(5) -0.0170(4) 0.0023(4) -0.0032(4)
P2 0.0549(7) 0.0362(6) 0.0396(6) -0.0189(5) 0.0137(5) -0.0122(5)
P4 0.0710(9) 0.0397(6) 0.0336(6) -0.0147(5) -0.0052(6) -0.0122(6)
P3 0.0536(7) 0.0308(6) 0.0365(6) -0.0137(5) -0.0033(5) 0.0039(5)
Si5 0.0423(7) 0.0543(8) 0.0273(6) -0.0181(6) -0.0006(5) 0.0101(6)
P9 0.174(2) 0.0449(8) 0.0370(8) -0.0128(7) -0.0312(10) -0.0053(10)
P10 0.1573(19) 0.0414(8) 0.0921(13) -0.0358(9) -0.0867(13) 0.0431(10)
P17 0.0529(7) 0.0385(6) 0.0320(6) -0.0165(5) -0.0127(5) 0.0047(5)
P20 0.0648(8) 0.0453(7) 0.0408(7) -0.0258(6) -0.0129(6) -0.0036(6)
P19 0.0626(8) 0.0499(7) 0.0300(6) -0.0180(5) 0.0066(5) -0.0109(6)
P14 0.1525(18) 0.0575(9) 0.0370(8) -0.0313(7) -0.0097(9) 0.0072(10)
Si8 0.0295(6) 0.0381(6) 0.0541(8) -0.0178(6) -0.0153(5) 0.0078(5)
Cl13 0.0681(8) 0.0457(6) 0.0341(6) -0.0121(5) 0.0077(5) 0.0058(6)
Cl11 0.0386(5) 0.0559(7) 0.0467(6) -0.0359(5) -0.0111(4) 0.0028(5)
Cl10 0.0705(8) 0.0651(8) 0.0298(6) -0.0056(5) -0.0095(5) -0.0301(7)
Cl8 0.0667(8) 0.0500(7) 0.0755(9) -0.0401(7) -0.0229(7) 0.0061(6)
Cl9 0.0417(6) 0.0540(7) 0.0423(6) -0.0187(5) -0.0052(5) -0.0106(5)
Cl12 0.0658(7) 0.0301(5) 0.0346(5) -0.0142(4) -0.0103(5) 0.0031(5)
Cl14 0.0532(7) 0.0373(6) 0.0619(7) -0.0268(5) -0.0238(5) 0.0025(5)
Cl22 0.164(2) 0.0901(13) 0.0539(10) -0.0082(9) -0.0393(11) -0.0453(13)
Cl23 0.0564(7) 0.0375(6) 0.0649(8) -0.0184(6) -0.0003(6) 0.0009(5)
Cl24 0.0671(8) 0.0453(6) 0.0424(6) -0.0182(5) 0.0007(5) -0.0222(6)
Cl1 0.0624(8) 0.0782(9) 0.0391(7) -0.0204(6) -0.0202(6) 0.0095(7)
Cl3 0.0459(6) 0.0455(6) 0.0615(8) -0.0325(6) 0.0059(5) -0.0059(5)
Cl4 0.0398(6) 0.0639(7) 0.0311(5) -0.0141(5) 0.0015(4) -0.0117(5)
Cl7 0.0641(8) 0.0655(8) 0.0950(11) -0.0616(9) 0.0071(7) -0.0117(7)
Cl5 0.0486(6) 0.0460(6) 0.0397(6) -0.0150(5) -0.0044(5) -0.0084(5)
Cl2 0.0528(6) 0.0411(6) 0.0334(5) -0.0187(5) -0.0036(5) 0.0064(5)
Si2 0.0304(6) 0.0344(6) 0.0301(6) -0.0133(5) -0.0024(4) -0.0062(4)
P5 0.0622(8) 0.0295(6) 0.0502(7) -0.0178(5) -0.0042(6) -0.0106(5)
Si3 0.0447(7) 0.0339(6) 0.0574(8) -0.0291(6) -0.0135(6) 0.0006(5)
P6 0.0450(6) 0.0291(5) 0.0391(6) -0.0188(5) -0.0202(5) 0.0079(4)
P8 0.0841(10) 0.0320(6) 0.0371(6) -0.0131(5) -0.0190(6) -0.0049(6)
P7 0.1223(14) 0.0458(8) 0.0760(10) -0.0348(8) -0.0727(11) 0.0275(8)
P18 0.0459(7) 0.0446(6) 0.0373(6) -0.0260(5) 0.0004(5) 0.0049(5)
Si6 0.0232(5) 0.0257(5) 0.0250(5) -0.0127(4) -0.0037(4) 0.0003(4)
P11 0.0420(6) 0.0310(5) 0.0277(5) -0.0151(4) -0.0118(4) 0.0018(4)
P12 0.0694(8) 0.0399(6) 0.0259(6) -0.0123(5) -0.0041(5) 0.0054(6)
P13 0.1066(13) 0.0613(9) 0.0557(9) -0.0311(8) -0.0396(9) -0.0096(8)
Si7 0.0408(6) 0.0307(6) 0.0367(6) -0.0168(5) -0.0028(5) 0.0088(5)
Si9 0.0282(5) 0.0287(5) 0.0313(6) -0.0128(5) -0.0004(4) -0.0033(4)
Si10 0.0272(5) 0.0356(6) 0.0317(6) -0.0188(5) -0.0017(4) -0.0056(4)
Cl26 0.0576(8) 0.0427(7) 0.1066(12) -0.0262(8) -0.0127(8) -0.0069(6)
Cl27 0.0781(11) 0.1125(15) 0.1386(17) -0.0879(14) -0.0527(11) 0.0432(10)
Cl6 0.0387(6) 0.0641(8) 0.0561(7) -0.0337(6) 0.0002(5) -0.0013(5)
Si4 0.0294(6) 0.0660(9) 0.1001(12) -0.0628(9) -0.0143(7) 0.0154(6)
N2 0.0369(18) 0.0296(17) 0.0397(19) -0.0215(15) -0.0044(14) -0.0006(14)
N1 0.0327(17) 0.0266(16) 0.0274(17) -0.0139(14) 0.0014(13) -0.0039(13)
N4 0.0354(18) 0.0314(17) 0.0274(17) -0.0134(14) -0.0059(13) 0.0054(13)
P15 0.1383(17) 0.0708(11) 0.0484(9) -0.0213(8) -0.0538(10) 0.0087(11)
N6 0.0278(16) 0.0321(17) 0.0307(17) -0.0141(14) -0.0107(13) 0.0025(13)
N8 0.0259(15) 0.0299(16) 0.0262(16) -0.0149(13) -0.0044(12) 0.0000(12)
C1 0.058(4) 0.129(6) 0.096(5) -0.076(5) -0.039(3) 0.036(4)
C3 0.069(3) 0.029(2) 0.076(4) -0.005(2) -0.044(3) -0.022(2)
C2 0.083(4) 0.089(4) 0.051(3) -0.050(3) 0.020(3) -0.051(3)
C4 0.064(3) 0.052(3) 0.060(3) -0.029(3) -0.032(3) 0.001(2)
C5 0.046(3) 0.073(4) 0.099(5) -0.046(4) -0.002(3) -0.018(3)
C6 0.083(4) 0.043(3) 0.077(4) -0.043(3) -0.038(3) 0.012(3)
N3 0.0291(17) 0.0312(17) 0.049(2) -0.0237(16) -0.0111(15) 0.0060(13)
C10 0.066(3) 0.066(3) 0.030(2) -0.017(2) 0.001(2) 0.044(3)
C11 0.084(4) 0.084(4) 0.041(3) -0.039(3) -0.016(3) 0.032(3)
N5 0.0343(17) 0.0260(16) 0.0227(16) -0.0121(13) -0.0040(13) 0.0011(13)
C15 0.055(3) 0.054(3) 0.039(3) -0.013(2) -0.017(2) 0.032(2)
C14 0.094(5) 0.043(3) 0.120(6) -0.051(4) -0.047(4) 0.023(3)
C13 0.056(3) 0.062(4) 0.069(4) -0.024(3) 0.017(3) 0.016(3)
C16 0.0196(19) 0.062(3) 0.047(3) -0.022(2) -0.0045(17) 0.0043(18)
N7 0.0285(16) 0.0308(16) 0.0283(17) -0.0163(14) -0.0014(13) -0.0030(13)
C19 0.041(2) 0.041(2) 0.037(2) -0.0191(19) -0.0030(18) -0.0177(18)
C21 0.035(2) 0.039(2) 0.052(3) -0.018(2) 0.0040(19) -0.0018(18)
C20 0.047(3) 0.031(2) 0.046(3) -0.014(2) -0.006(2) -0.0003(18)
C24 0.050(3) 0.042(2) 0.053(3) -0.030(2) 0.003(2) -0.011(2)
C22 0.032(2) 0.035(2) 0.033(2) -0.0145(18) 0.0010(16) -0.0086(16)
C23 0.025(2) 0.063(3) 0.044(3) -0.023(2) -0.0056(18) -0.0072(19)
C8 0.103(5) 0.045(3) 0.070(4) -0.033(3) 0.001(3) 0.023(3)
C7 0.060(3) 0.052(3) 0.116(5) -0.048(4) 0.053(4) -0.014(3)
C17 0.099(5) 0.159(8) 0.204(9) -0.158(8) -0.103(6) 0.098(6)
Ga5A 0.0305(6) 0.0443(7) 0.0384(6) -0.0185(5) -0.0072(4) -0.0073(5)
Ga6A 0.0309(6) 0.0497(7) 0.0508(8) -0.0251(6) -0.0093(5) 0.0045(5)
L15A 0.0307(13) 0.084(2) 0.133(4) -0.069(3) -0.0176(16) 0.0150(13)
L16A 0.0457(16) 0.094(3) 0.168(4) -0.103(3) -0.0373(19) 0.0256(15)
L20A 0.0512(17) 0.160(4) 0.0319(14) -0.0268(18) -0.0064(12) -0.023(2)
L17A 0.081(2) 0.106(3) 0.0516(19) -0.0155(18) -0.0061(16) -0.012(2)
L21A 0.0502(15) 0.0385(13) 0.092(2) -0.0249(15) -0.0291(15) -0.0067(11)
Ga8A 0.0522(5) 0.0383(3) 0.0438(4) -0.0226(3) -0.0156(3) 0.0118(3)
L28A 0.173(2) 0.0645(11) 0.0375(9) -0.0125(8) -0.0018(11) 0.0444(13)
L25A 0.0501(8) 0.0782(11) 0.0687(11) -0.0558(10) 0.0055(7) -0.0110(7)
Ga5B 0.0607(8) 0.1118(15) 0.0303(6) -0.0114(8) -0.0073(5) 0.0433(9)
L21B 0.196(6) 0.061(2) 0.189(6) 0.047(3) 0.138(5) 0.049(3)
Ga6B 0.0326(5) 0.0333(5) 0.0541(8) -0.0162(5) 0.0051(5) 0.0001(4)
L15B 0.0369(11) 0.0349(11) 0.0551(14) -0.0210(11) 0.0046(9) -0.0047(8)
L16B 0.0378(12) 0.125(3) 0.0485(15) -0.0495(16) -0.0031(10) 0.0101(14)
L20B 0.154(5) 0.398(11) 0.103(3) -0.165(6) -0.084(3) 0.151(6)
L17B 0.0599(19) 0.0299(13) 0.201(5) -0.0058(19) -0.011(2) -0.0031(12)
Ga8B 0.044(3) 0.155(8) 0.267(13) -0.185(10) 0.050(6) -0.040(4)
L28B 0.076(12) 0.056(10) 0.31(4) 0.013(15) 0.018(16) -0.012(8)
L25B 0.044(6) 0.064(7) 0.094(11) -0.045(7) -0.010(6) -0.003(5)
Cl18 0.1219(16) 0.1066(14) 0.1493(19) -0.1081(15) 0.0687(14) -0.0501(12)
C12 0.057(4) 0.127(6) 0.074(4) -0.054(4) 0.013(3) -0.023(4)
C18 0.050(4) 0.062(4) 0.140(7) 0.043(4) 0.012(4) 0.021(3)
C9 0.040(4) 0.337(16) 0.272(13) -0.256(13) -0.078(6) 0.083(6)
Cl19 0.0550(8) 0.1329(15) 0.0486(8) -0.0406(9) 0.0030(6) -0.0371(9)

loop_
_atom_type_symbol
_atom_type_description
_atom_type_scat_dispersion_real
_atom_type_scat_dispersion_imag
_atom_type_scat_source
C C 0.0033 0.0016 'International Tables Vol C Tables 4.2.6.8 and 6.1.1.4'
H H 0.0000 0.0000 'International Tables Vol C Tables 4.2.6.8 and 6.1.1.4'
N N 0.0061 0.0033 'International Tables Vol C Tables 4.2.6.8 and 6.1.1.4'
Si Si 0.0817 0.0704 'International Tables Vol C Tables 4.2.6.8 and 6.1.1.4'
P P 0.1023 0.0942 'International Tables Vol C Tables 4.2.6.8 and 6.1.1.4'
Cl Cl 0.1484 0.1585 'International Tables Vol C Tables 4.2.6.8 and 6.1.1.4'
Ga Ga 0.2307 1.6083 'International Tables Vol C Tables 4.2.6.8 and 6.1.1.4'

loop_
_geom_angle_atom_site_label_1
_geom_angle_atom_site_label_2
_geom_angle_atom_site_label_3
_geom_angle
N1 Si1 N2 86.76(16)
N1 Si1 N3 121.07(16)
N2 Si1 N3 122.46(17)
N1 Si1 N4 122.18(16)
N2 Si1 N4 122.32(16)
N3 Si1 N4 86.34(17)
N1 Si1 P1 43.38(10)
N2 Si1 P1 43.38(12)
N3 Si1 P1 136.59(13)
N4 Si1 P1 137.06(12)
N1 Si1 P6 135.98(11)
N2 Si1 P6 137.26(13)
N3 Si1 P6 43.20(12)
N4 Si1 P6 43.14(11)
P1 Si1 P6 179.33(6)
N8 P16 N7 90.64(15)
N8 P16 P18 117.94(12)
N7 P16 P18 120.26(12)
N8 P16 P17 119.86(12)
N7 P16 P17 118.67(13)
P18 P16 P17 92.21(6)
N8 P16 Si6 45.39(10)
N7 P16 Si6 45.25(11)
P18 P16 Si6 134.09(6)
P17 P16 Si6 133.69(6)
Cl13 Ga4 Cl12 114.89(5)
Cl13 Ga4 Cl14 114.78(5)
Cl12 Ga4 Cl14 111.49(5)
Cl13 Ga4 Cl11 105.02(5)
Cl12 Ga4 Cl11 108.26(5)
Cl14 Ga4 Cl11 100.98(4)
Cl8 Ga3 Cl10 116.08(6)
Cl8 Ga3 Cl9 114.10(6)
Cl10 Ga3 Cl9 110.98(6)
Cl8 Ga3 Cl11 104.41(5)
Cl10 Ga3 Cl11 107.05(5)
Cl9 Ga3 Cl11 102.82(4)
Cl23 Ga7 Cl24 112.70(5)
Cl23 Ga7 Cl22 113.64(8)
Cl24 Ga7 Cl22 113.24(6)
Cl23 Ga7 L25A 107.12(5)
Cl24 Ga7 L25A 107.58(7)
Cl22 Ga7 L25A 101.57(9)
Cl23 Ga7 L25B 100.2(3)
Cl24 Ga7 L25B 87.9(3)
Cl22 Ga7 L25B 126.4(3)
L25A Ga7 L25B 26.3(3)
Cl1 Ga1 Cl3 112.83(6)
Cl1 Ga1 Cl2 114.74(5)
Cl3 Ga1 Cl2 113.01(5)
Cl1 Ga1 Cl4 103.27(5)
Cl3 Ga1 Cl4 106.96(5)
Cl2 Ga1 Cl4 104.86(5)
Cl7 Ga2 Cl5 115.26(6)
Cl7 Ga2 Cl6 113.18(5)
Cl5 Ga2 Cl6 112.60(5)
Cl7 Ga2 Cl4 107.14(6)
Cl5 Ga2 Cl4 105.97(5)
Cl6 Ga2 Cl4 101.24(5)
N2 P1 N1 90.37(16)
N2 P1 P2 118.54(13)
N1 P1 P2 119.89(12)
N2 P1 P3 120.92(12)
N1 P1 P3 117.32(13)
P2 P1 P3 92.52(6)
N2 P1 Si1 45.30(11)
N1 P1 Si1 45.08(12)
P2 P1 Si1 134.03(6)
P3 P1 Si1 133.43(6)
P1 P2 P5 83.12(6)
P1 P2 P4 82.10(6)
P5 P2 P4 57.62(6)
P5 P4 P3 61.14(6)
P5 P4 P2 61.11(6)
P3 P4 P2 87.52(6)
P1 P3 P5 83.10(6)
P1 P3 P4 82.13(6)
P5 P3 P4 57.66(5)
N4 Si5 C11 109.0(2)
N4 Si5 C12 108.3(3)
C11 Si5 C12 111.6(3)
N4 Si5 C10 103.01(18)
C11 Si5 C10 112.7(3)
C12 Si5 C10 111.9(3)
P10 P9 P8 60.93(7)
P10 P9 P7 60.88(9)
P8 P9 P7 87.13(8)
P9 P10 P7 61.03(9)
P9 P10 P8 60.97(8)
P7 P10 P8 87.23(7)
P16 P17 P20 82.99(6)
P16 P17 P19 82.82(6)
P20 P17 P19 57.76(6)
P19 P20 P17 61.27(6)
P19 P20 P18 61.08(6)
P17 P20 P18 87.42(6)
P20 P19 P18 61.29(6)
P20 P19 P17 60.97(6)
P18 P19 P17 87.37(6)
P15 P14 P13 61.12(9)
P15 P14 P12 60.96(7)
P13 P14 P12 87.56(7)
N6 Si8 C18 109.1(2)
N6 Si8 C17 105.6(2)
C18 Si8 C17 113.9(5)
N6 Si8 C16 106.89(19)
C18 Si8 C16 112.7(3)
C17 Si8 C16 108.2(3)
Ga4 Cl11 Ga3 110.74(4)
Ga1 Cl4 Ga2 109.19(5)
N1 Si2 C2 109.69(19)
N1 Si2 C1 107.2(2)
C2 Si2 C1 111.0(3)
N1 Si2 C3 102.39(18)
C2 Si2 C3 115.3(3)
C1 Si2 C3 110.7(3)
P4 P5 P3 61.20(6)
P4 P5 P2 61.27(6)
P3 P5 P2 87.63(6)
N2 Si3 C6 108.4(2)
N2 Si3 C5 108.4(2)
C6 Si3 C5 111.6(3)
N2 Si3 C4 103.86(19)
C6 Si3 C4 112.6(3)
C5 Si3 C4 111.6(3)
N4 P6 N3 90.88(17)
N4 P6 P7 118.08(13)
N3 P6 P7 120.34(14)
N4 P6 P8 120.15(14)
N3 P6 P8 118.67(13)
P7 P6 P8 91.53(7)
N4 P6 Si1 45.46(12)
N3 P6 Si1 45.41(12)
P7 P6 Si1 134.06(7)
P8 P6 Si1 134.41(6)
P6 P8 P10 83.05(7)
P6 P8 P9 83.20(7)
P10 P8 P9 58.10(9)
P6 P7 P10 83.15(7)
P6 P7 P9 83.23(7)
P10 P7 P9 58.10(9)
P16 P18 P19 82.83(6)
P16 P18 P20 82.75(6)
P19 P18 P20 57.63(6)
N7 Si6 N5 122.28(15)
N7 Si6 N6 121.96(16)
N5 Si6 N6 86.74(15)
N7 Si6 N8 86.79(15)
N5 Si6 N8 122.01(15)
N6 Si6 N8 121.27(16)
N7 Si6 P11 137.12(11)
N5 Si6 P11 43.32(11)
N6 Si6 P11 43.43(11)
N8 Si6 P11 136.09(12)
N7 Si6 P16 43.46(10)
N5 Si6 P16 136.75(12)
N6 Si6 P16 136.50(12)
N8 Si6 P16 43.33(10)
P11 Si6 P16 179.41(6)
N5 P11 N6 90.82(16)
N5 P11 P12 117.92(13)
N6 P11 P12 120.66(13)
N5 P11 P13 119.69(12)
N6 P11 P13 117.91(13)
P12 P11 P13 92.52(7)
N5 P11 Si6 45.36(11)
N6 P11 Si6 45.46(11)
P12 P11 Si6 134.04(6)
P13 P11 Si6 133.44(7)
P11 P12 P15 82.84(8)
P11 P12 P14 82.03(7)
P15 P12 P14 57.67(8)
P11 P13 P14 82.42(8)
P11 P13 P15 82.91(7)
P14 P13 P15 57.98(9)
N5 Si7 C14 109.4(2)
N5 Si7 C13 108.9(2)
C14 Si7 C13 112.4(3)
N5 Si7 C15 103.59(18)
C14 Si7 C15 111.9(3)
C13 Si7 C15 110.2(3)
N7 Si9 C21 107.78(18)
N7 Si9 C20 108.34(19)
C21 Si9 C20 112.2(2)
N7 Si9 C19 103.83(16)
C21 Si9 C19 112.8(2)
C20 Si9 C19 111.4(2)
N8 Si10 C24 110.14(18)
N8 Si10 C23 107.36(19)
C24 Si10 C23 111.1(2)
N8 Si10 C22 103.40(16)
C24 Si10 C22 111.8(2)
C23 Si10 C22 112.6(2)
Ga8B Cl26 Ga8A 25.6(4)
Ga8B Cl26 L28B 58.2(6)
Ga8A Cl26 L28B 78.6(4)
Ga8B Cl27 Ga8A 24.8(4)
N3 Si4 C8 108.5(2)
N3 Si4 C7 104.0(2)
C8 Si4 C7 113.4(3)
N3 Si4 C9 105.9(3)
C8 Si4 C9 114.2(5)
C7 Si4 C9 110.1(5)
P1 N2 Si1 91.33(16)
P1 N2 Si3 133.9(2)
Si1 N2 Si3 134.7(2)
P1 N1 Si1 91.54(16)
P1 N1 Si2 134.6(2)
Si1 N1 Si2 133.74(19)
P6 N4 Si1 91.39(16)
P6 N4 Si5 135.3(2)
Si1 N4 Si5 133.2(2)
P14 P15 P13 60.90(9)
P14 P15 P12 61.37(8)
P13 P15 P12 87.66(7)
P11 N6 Si6 91.12(16)
P11 N6 Si8 135.8(2)
Si6 N6 Si8 132.6(2)
P16 N8 Si6 91.28(15)
P16 N8 Si10 135.29(19)
Si6 N8 Si10 133.40(19)
Si2 C1 H1A 109.5
Si2 C1 H1B 109.5
H1A C1 H1B 109.5
Si2 C1 H1C 109.5
H1A C1 H1C 109.5
H1B C1 H1C 109.5
Si2 C3 H3A 109.5
Si2 C3 H3B 109.5
H3A C3 H3B 109.5
Si2 C3 H3C 109.5
H3A C3 H3C 109.5
H3B C3 H3C 109.5
Si2 C2 H2A 109.5
Si2 C2 H2B 109.5
H2A C2 H2B 109.5
Si2 C2 H2C 109.5
H2A C2 H2C 109.5
H2B C2 H2C 109.5
Si3 C4 H4A 109.5
Si3 C4 H4B 109.5
H4A C4 H4B 109.5
Si3 C4 H4C 109.5
H4A C4 H4C 109.5
H4B C4 H4C 109.5
Si3 C5 H5A 109.5
Si3 C5 H5B 109.5
H5A C5 H5B 109.5
Si3 C5 H5C 109.5
H5A C5 H5C 109.5
H5B C5 H5C 109.5
Si3 C6 H6A 109.5
Si3 C6 H6B 109.5
H6A C6 H6B 109.5
Si3 C6 H6C 109.5
H6A C6 H6C 109.5
H6B C6 H6C 109.5
P6 N3 Si1 91.38(16)
P6 N3 Si4 135.5(2)
Si1 N3 Si4 133.1(2)
Si5 C10 H10A 109.5
Si5 C10 H10B 109.5
H10A C10 H10B 109.5
Si5 C10 H10C 109.5
H10A C10 H10C 109.5
H10B C10 H10C 109.5
Si5 C11 H11A 109.5
Si5 C11 H11B 109.5
H11A C11 H11B 109.5
Si5 C11 H11C 109.5
H11A C11 H11C 109.5
H11B C11 H11C 109.5
P11 N5 Si6 91.32(16)
P11 N5 Si7 134.95(19)
Si6 N5 Si7 133.73(19)
Si7 C15 H15A 109.5
Si7 C15 H15B 109.5
H15A C15 H15B 109.5
Si7 C15 H15C 109.5
H15A C15 H15C 109.5
H15B C15 H15C 109.5
Si7 C14 H14A 109.5
Si7 C14 H14B 109.5
H14A C14 H14B 109.5
Si7 C14 H14C 109.5
H14A C14 H14C 109.5
H14B C14 H14C 109.5
Si7 C13 H13A 109.5
Si7 C13 H13B 109.5
H13A C13 H13B 109.5
Si7 C13 H13C 109.5
H13A C13 H13C 109.5
H13B C13 H13C 109.5
Si8 C16 H16A 109.5
Si8 C16 H16B 109.5
H16A C16 H16B 109.5
Si8 C16 H16C 109.5
H16A C16 H16C 109.5
H16B C16 H16C 109.5
P16 N7 Si6 91.29(15)
P16 N7 Si9 133.67(19)
Si6 N7 Si9 134.98(19)
Si9 C19 H19A 109.5
Si9 C19 H19B 109.5
H19A C19 H19B 109.5
Si9 C19 H19C 109.5
H19A C19 H19C 109.5
H19B C19 H19C 109.5
Si9 C21 H21A 109.5
Si9 C21 H21B 109.5
H21A C21 H21B 109.5
Si9 C21 H21C 109.5
H21A C21 H21C 109.5
H21B C21 H21C 109.5
Si9 C20 H20A 109.5
Si9 C20 H20B 109.5
H20A C20 H20B 109.5
Si9 C20 H20C 109.5
H20A C20 H20C 109.5
H20B C20 H20C 109.5
Si10 C24 H24A 109.5
Si10 C24 H24B 109.5
H24A C24 H24B 109.5
Si10 C24 H24C 109.5
H24A C24 H24C 109.5
H24B C24 H24C 109.5
Si10 C22 H22A 109.5
Si10 C22 H22B 109.5
H22A C22 H22B 109.5
Si10 C22 H22C 109.5
H22A C22 H22C 109.5
H22B C22 H22C 109.5
Si10 C23 H23A 109.5
Si10 C23 H23B 109.5
H23A C23 H23B 109.5
Si10 C23 H23C 109.5
H23A C23 H23C 109.5
H23B C23 H23C 109.5
Si4 C8 H8A 109.5
Si4 C8 H8B 109.5
H8A C8 H8B 109.5
Si4 C8 H8C 109.5
H8A C8 H8C 109.5
H8B C8 H8C 109.5
Si4 C7 H7A 109.5
Si4 C7 H7B 109.5
H7A C7 H7B 109.5
Si4 C7 H7C 109.5
H7A C7 H7C 109.5
H7B C7 H7C 109.5
Si8 C17 H17A 109.5
Si8 C17 H17B 109.5
H17A C17 H17B 109.5
Si8 C17 H17C 109.5
H17A C17 H17C 109.5
H17B C17 H17C 109.5
Cl19 Ga5A L21A 121.16(13)
Cl19 Ga5A L20A 114.55(10)
L21A Ga5A L20A 114.97(16)
Cl19 Ga5A Cl18 96.38(8)
L21A Ga5A Cl18 100.68(10)
L20A Ga5A Cl18 103.91(15)
L17A Ga6A L15A 116.15(17)
L17A Ga6A L16A 111.98(19)
L15A Ga6A L16A 112.15(14)
L17A Ga6A Cl18 107.05(13)
L15A Ga6A Cl18 109.04(13)
L16A Ga6A Cl18 98.88(13)
Ga6A L16A L21A 112.07(18)
Ga5A L21A L16A 92.89(13)
Cl26 Ga8A L28A 115.30(8)
Cl26 Ga8A Cl27 111.86(8)
L28A Ga8A Cl27 114.81(9)
Cl26 Ga8A L25A 105.46(7)
L28A Ga8A L25A 105.49(10)
Cl27 Ga8A L25A 102.32(6)
Ga7 L25A Ga8A 112.32(6)
Cl18 Ga5B L21B 111.9(2)
Cl18 Ga5B L20B 91.07(18)
L21B Ga5B L20B 115.9(3)
Cl18 Ga5B Cl19 113.96(10)
L21B Ga5B Cl19 110.08(16)
L20B Ga5B Cl19 112.9(2)
Cl18 Ga6B L17B 97.81(17)
Cl18 Ga6B L15B 106.87(10)
L17B Ga6B L15B 113.61(12)
Cl18 Ga6B L16B 109.48(10)
L17B Ga6B L16B 113.85(17)
L15B Ga6B L16B 113.71(12)
Cl27 Ga8B Cl26 137.2(4)
Cl27 Ga8B L28B 126.4(8)
Cl26 Ga8B L28B 70.7(9)
Cl27 Ga8B L25B 98.2(6)
Cl26 Ga8B L25B 116.7(4)
L28B Ga8B L25B 103.5(8)
Ga8B L28B Cl26 51.1(9)
Ga8B L25B Ga7 112.9(6)
Ga5B Cl18 Ga6B 122.48(11)
Ga5B Cl18 Ga6A 110.13(10)
Ga6B Cl18 Ga6A 12.73(4)
Ga5B Cl18 Ga5A 14.75(8)
Ga6B Cl18 Ga5A 108.69(8)
Ga6A Cl18 Ga5A 96.74(7)
Si5 C12 H12A 109.5
Si5 C12 H12B 109.5
H12A C12 H12B 109.5
Si5 C12 H12C 109.5
H12A C12 H12C 109.5
H12B C12 H12C 109.5
Si8 C18 H18A 109.5
Si8 C18 H18B 109.5
H18A C18 H18B 109.5
Si8 C18 H18C 109.5
H18A C18 H18C 109.5
H18B C18 H18C 109.5
Si4 C9 H9A 109.5
Si4 C9 H9B 109.5
H9A C9 H9B 109.5
Si4 C9 H9C 109.5
H9A C9 H9C 109.5
H9B C9 H9C 109.5
Ga5A Cl19 Ga5B 22.66(6)

loop_
_geom_bond_atom_site_label_1
_geom_bond_atom_site_label_2
_geom_bond_distance
Si1 N1 1.720(3)
Si1 N2 1.727(3)
Si1 N3 1.731(3)
Si1 N4 1.732(3)
Si1 P1 2.4287(15)
Si1 P6 2.4293(15)
P16 N8 1.667(3)
P16 N7 1.671(3)
P16 P18 2.1514(14)
P16 P17 2.1515(15)
P16 Si6 2.4283(14)
Ga4 Cl13 2.1368(12)
Ga4 Cl12 2.1407(11)
Ga4 Cl14 2.1502(11)
Ga4 Cl11 2.3119(11)
Ga3 Cl8 2.1268(14)
Ga3 Cl10 2.1361(12)
Ga3 Cl9 2.1504(12)
Ga3 Cl11 2.3207(10)
Ga7 Cl23 2.1420(14)
Ga7 Cl24 2.1433(12)
Ga7 Cl22 2.1514(17)
Ga7 L25A 2.2676(16)
Ga7 L25B 2.649(12)
Ga1 Cl1 2.1361(13)
Ga1 Cl3 2.1385(12)
Ga1 Cl2 2.1485(11)
Ga1 Cl4 2.3079(12)
Ga2 Cl7 2.1210(13)
Ga2 Cl5 2.1306(12)
Ga2 Cl6 2.1550(12)
Ga2 Cl4 2.3137(13)
P1 N2 1.669(4)
P1 N1 1.669(3)
P1 P2 2.1485(15)
P1 P3 2.1500(16)
P2 P5 2.2431(17)
P2 P4 2.246(2)
P4 P5 2.1634(17)
P4 P3 2.2440(17)
P3 P5 2.2425(18)
Si5 N4 1.785(3)
Si5 C11 1.827(5)
Si5 C12 1.829(6)
Si5 C10 1.882(5)
P9 P10 2.171(3)
P9 P8 2.2364(19)
P9 P7 2.238(3)
P10 P7 2.234(2)
P10 P8 2.236(2)
P17 P20 2.2385(16)
P17 P19 2.2449(18)
P20 P19 2.1654(18)
P20 P18 2.2487(18)
P19 P18 2.2443(19)
P14 P15 2.168(3)
P14 P13 2.234(3)
P14 P12 2.252(2)
Si8 N6 1.784(3)
Si8 C18 1.827(6)
Si8 C17 1.862(7)
Si8 C16 1.876(4)
Si2 N1 1.783(3)
Si2 C2 1.837(5)
Si2 C1 1.853(6)
Si2 C3 1.866(5)
Si3 N2 1.792(3)
Si3 C6 1.843(5)
Si3 C5 1.853(6)
Si3 C4 1.863(5)
P6 N4 1.662(3)
P6 N3 1.664(4)
P6 P7 2.1504(17)
P6 P8 2.1533(16)
Si6 N7 1.725(3)
Si6 N5 1.726(3)
Si6 N6 1.729(3)
Si6 N8 1.729(3)
Si6 P11 2.4250(14)
P11 N5 1.664(3)
P11 N6 1.667(3)
P11 P12 2.1476(16)
P11 P13 2.1488(16)
P12 P15 2.243(2)
P13 P15 2.239(2)
Si7 N5 1.787(3)
Si7 C14 1.831(5)
Si7 C13 1.850(5)
Si7 C15 1.874(5)
Si9 N7 1.789(3)
Si9 C21 1.845(4)
Si9 C20 1.846(5)
Si9 C19 1.870(4)
Si10 N8 1.780(3)
Si10 C24 1.847(4)
Si10 C23 1.854(4)
Si10 C22 1.858(4)
Cl26 Ga8B 1.980(8)
Cl26 Ga8A 2.1245(15)
Cl26 L28B 2.40(4)
Cl27 Ga8B 1.845(10)
Cl27 Ga8A 2.1750(19)
Si4 N3 1.775(4)
Si4 C8 1.839(6)
Si4 C7 1.846(7)
Si4 C9 1.853(7)
C1 H1A 0.9800
C1 H1B 0.9800
C1 H1C 0.9800
C3 H3A 0.9800
C3 H3B 0.9800
C3 H3C 0.9800
C2 H2A 0.9800
C2 H2B 0.9800
C2 H2C 0.9800
C4 H4A 0.9800
C4 H4B 0.9800
C4 H4C 0.9800
C5 H5A 0.9800
C5 H5B 0.9800
C5 H5C 0.9800
C6 H6A 0.9800
C6 H6B 0.9800
C6 H6C 0.9800
C10 H10A 0.9800
C10 H10B 0.9800
C10 H10C 0.9800
C11 H11A 0.9800
C11 H11B 0.9800
C11 H11C 0.9800
C15 H15A 0.9800
C15 H15B 0.9800
C15 H15C 0.9800
C14 H14A 0.9800
C14 H14B 0.9800
C14 H14C 0.9800
C13 H13A 0.9800
C13 H13B 0.9800
C13 H13C 0.9800
C16 H16A 0.9800
C16 H16B 0.9800
C16 H16C 0.9800
C19 H19A 0.9800
C19 H19B 0.9800
C19 H19C 0.9800
C21 H21A 0.9800
C21 H21B 0.9800
C21 H21C 0.9800
C20 H20A 0.9800
C20 H20B 0.9800
C20 H20C 0.9800
C24 H24A 0.9800
C24 H24B 0.9800
C24 H24C 0.9800
C22 H22A 0.9800
C22 H22B 0.9800
C22 H22C 0.9800
C23 H23A 0.9800
C23 H23B 0.9800
C23 H23C 0.9800
C8 H8A 0.9800
C8 H8B 0.9800
C8 H8C 0.9800
C7 H7A 0.9800
C7 H7B 0.9800
C7 H7C 0.9800
C17 H17A 0.9800
C17 H17B 0.9800
C17 H17C 0.9800
Ga5A Cl19 2.1070(18)
Ga5A L21A 2.118(3)
Ga5A L20A 2.135(3)
Ga5A Cl18 2.601(3)
Ga6A L17A 2.128(4)
Ga6A L15A 2.129(3)
Ga6A L16A 2.149(3)
Ga6A Cl18 2.572(3)
L16A L21A 2.364(6)
Ga8A L28A 2.125(2)
Ga8A L25A 2.3085(16)
Ga5B Cl18 1.961(3)
Ga5B L21B 2.076(6)
Ga5B L20B 2.176(6)
Ga5B Cl19 2.2390(19)
Ga6B Cl18 1.999(3)
Ga6B L17B 2.115(3)
Ga6B L15B 2.140(2)
Ga6B L16B 2.140(3)
Ga8B L28B 2.16(3)
Ga8B L25B 2.292(14)
C12 H12A 0.9800
C12 H12B 0.9800
C12 H12C 0.9800
C18 H18A 0.9800
C18 H18B 0.9800
C18 H18C 0.9800
C9 H9A 0.9800
C9 H9B 0.9800
C9 H9C 0.9800

loop_
_geom_torsion_atom_site_label_1
_geom_torsion_atom_site_label_2
_geom_torsion_atom_site_label_3
_geom_torsion_atom_site_label_4
_geom_torsion
N1 Si1 P1 N2 179.6(2)
N3 Si1 P1 N2 91.0(2)
N4 Si1 P1 N2 -90.3(2)
P6 Si1 P1 N2 163(6)
N2 Si1 P1 N1 -179.6(2)
N3 Si1 P1 N1 -88.6(2)
N4 Si1 P1 N1 90.1(2)
P6 Si1 P1 N1 -17(6)
N1 Si1 P1 P2 90.86(17)
N2 Si1 P1 P2 -88.74(18)
N3 Si1 P1 P2 2.3(2)
N4 Si1 P1 P2 -179.07(18)
P6 Si1 P1 P2 74(6)
N1 Si1 P1 P3 -87.04(17)
N2 Si1 P1 P3 93.36(18)
N3 Si1 P1 P3 -175.60(17)
N4 Si1 P1 P3 3.0(2)
P6 Si1 P1 P3 -104(6)
N2 P1 P2 P5 99.49(14)
N1 P1 P2 P5 -151.78(15)
P3 P1 P2 P5 -28.06(6)
Si1 P1 P2 P5 153.47(8)
N2 P1 P2 P4 157.63(14)
N1 P1 P2 P4 -93.64(15)
P3 P1 P2 P4 30.08(6)
Si1 P1 P2 P4 -148.39(8)
P1 P2 P4 P5 -86.84(6)
P1 P2 P4 P3 -28.70(5)
P5 P2 P4 P3 58.14(6)
N2 P1 P3 P5 -97.65(15)
N1 P1 P3 P5 153.82(14)
P2 P1 P3 P5 28.07(6)
Si1 P1 P3 P5 -153.45(8)
N2 P1 P3 P4 -155.83(15)
N1 P1 P3 P4 95.64(14)
P2 P1 P3 P4 -30.11(6)
Si1 P1 P3 P4 148.37(8)
P5 P4 P3 P1 86.79(7)
P2 P4 P3 P1 28.67(6)
P2 P4 P3 P5 -58.12(6)
P8 P9 P10 P7 -104.14(8)
P7 P9 P10 P8 104.14(8)
N8 P16 P17 P20 -95.15(14)
N7 P16 P17 P20 155.66(13)
P18 P16 P17 P20 29.09(6)
Si6 P16 P17 P20 -150.31(8)
N8 P16 P17 P19 -153.40(13)
N7 P16 P17 P19 97.41(14)
P18 P16 P17 P19 -29.16(6)
Si6 P16 P17 P19 151.44(8)
P16 P17 P20 P19 -85.91(6)
P16 P17 P20 P18 -27.73(6)
P19 P17 P20 P18 58.18(6)
P17 P20 P19 P18 104.14(6)
P18 P20 P19 P17 -104.14(6)
P16 P17 P19 P20 86.21(6)
P16 P17 P19 P18 27.85(6)
P20 P17 P19 P18 -58.36(6)
Cl13 Ga4 Cl11 Ga3 44.86(6)
Cl12 Ga4 Cl11 Ga3 -78.34(6)
Cl14 Ga4 Cl11 Ga3 164.47(5)
Cl8 Ga3 Cl11 Ga4 39.03(7)
Cl10 Ga3 Cl11 Ga4 -84.58(7)
Cl9 Ga3 Cl11 Ga4 158.42(5)
Cl1 Ga1 Cl4 Ga2 -160.22(6)
Cl3 Ga1 Cl4 Ga2 80.52(6)
Cl2 Ga1 Cl4 Ga2 -39.72(7)
Cl7 Ga2 Cl4 Ga1 84.22(7)
Cl5 Ga2 Cl4 Ga1 -39.34(7)
Cl6 Ga2 Cl4 Ga1 -157.01(6)
P2 P4 P5 P3 104.34(6)
P3 P4 P5 P2 -104.34(6)
P1 P3 P5 P4 -85.03(6)
P1 P3 P5 P2 -26.78(6)
P4 P3 P5 P2 58.25(6)
P1 P2 P5 P4 84.99(6)
P1 P2 P5 P3 26.80(6)
P4 P2 P5 P3 -58.19(6)
N1 Si1 P6 N4 91.0(2)
N2 Si1 P6 N4 -89.8(2)
N3 Si1 P6 N4 180.0(2)
P1 Si1 P6 N4 108(6)
N1 Si1 P6 N3 -89.0(2)
N2 Si1 P6 N3 90.2(2)
N4 Si1 P6 N3 180.0(2)
P1 Si1 P6 N3 -72(6)
N1 Si1 P6 P7 179.06(18)
N2 Si1 P6 P7 -1.8(2)
N3 Si1 P6 P7 -91.91(19)
N4 Si1 P6 P7 88.09(19)
P1 Si1 P6 P7 -164(6)
N1 Si1 P6 P8 -0.3(2)
N2 Si1 P6 P8 178.86(18)
N3 Si1 P6 P8 88.70(18)
N4 Si1 P6 P8 -91.29(19)
P1 Si1 P6 P8 16(6)
N4 P6 P8 P10 153.39(15)
N3 P6 P8 P10 -96.87(16)
P7 P6 P8 P10 29.33(9)
Si1 P6 P8 P10 -151.11(10)
N4 P6 P8 P9 94.83(16)
N3 P6 P8 P9 -155.43(16)
P7 P6 P8 P9 -29.23(9)
Si1 P6 P8 P9 150.33(10)
P9 P10 P8 P6 -86.29(7)
P7 P10 P8 P6 -28.15(9)
P7 P10 P8 P9 58.14(9)
P10 P9 P8 P6 86.03(8)
P7 P9 P8 P6 28.01(7)
P7 P9 P8 P10 -58.01(9)
N4 P6 P7 P10 -155.06(16)
N3 P6 P7 P10 95.53(16)
P8 P6 P7 P10 -29.34(10)
Si1 P6 P7 P10 151.10(10)
N4 P6 P7 P9 -96.51(16)
N3 P6 P7 P9 154.08(15)
P8 P6 P7 P9 29.21(8)
Si1 P6 P7 P9 -150.35(10)
P9 P10 P7 P6 86.28(8)
P8 P10 P7 P6 28.19(9)
P8 P10 P7 P9 -58.09(8)
P10 P9 P7 P6 -86.12(7)
P8 P9 P7 P6 -28.05(7)
P8 P9 P7 P10 58.06(7)
N8 P16 P18 P19 154.93(13)
N7 P16 P18 P19 -96.17(15)
P17 P16 P18 P19 29.17(6)
Si6 P16 P18 P19 -151.44(8)
N8 P16 P18 P20 96.80(14)
N7 P16 P18 P20 -154.30(14)
P17 P16 P18 P20 -28.96(6)
Si6 P16 P18 P20 150.43(8)
P20 P19 P18 P16 -85.93(6)
P17 P19 P18 P16 -27.85(6)
P17 P19 P18 P20 58.08(6)
P19 P20 P18 P16 86.09(6)
P17 P20 P18 P16 27.75(6)
P17 P20 P18 P19 -58.34(6)
N8 P16 Si6 N7 179.3(2)
P18 P16 Si6 N7 91.57(18)
P17 P16 Si6 N7 -89.26(18)
N8 P16 Si6 N5 -90.0(2)
N7 P16 Si6 N5 90.7(2)
P18 P16 Si6 N5 -177.77(17)
P17 P16 Si6 N5 1.4(2)
N8 P16 Si6 N6 89.0(2)
N7 P16 Si6 N6 -90.3(2)
P18 P16 Si6 N6 1.2(2)
P17 P16 Si6 N6 -179.61(17)
N7 P16 Si6 N8 -179.3(2)
P18 P16 Si6 N8 -87.74(17)
P17 P16 Si6 N8 91.42(17)
N8 P16 Si6 P11 7(7)
N7 P16 Si6 P11 -172(100)
P18 P16 Si6 P11 -81(7)
P17 P16 Si6 P11 98(7)
N7 Si6 P11 N5 90.1(2)
N6 Si6 P11 N5 179.8(2)
N8 Si6 P11 N5 -90.7(2)
P16 Si6 P11 N5 -98(7)
N7 Si6 P11 N6 -89.7(2)
N5 Si6 P11 N6 -179.8(2)
N8 Si6 P11 N6 89.5(2)
P16 Si6 P11 N6 83(7)
N7 Si6 P11 P12 177.86(18)
N5 Si6 P11 P12 87.74(17)
N6 Si6 P11 P12 -92.49(17)
N8 Si6 P11 P12 -3.0(2)
P16 Si6 P11 P12 -10(7)
N7 Si6 P11 P13 -1.2(2)
N5 Si6 P11 P13 -91.36(18)
N6 Si6 P11 P13 88.41(18)
N8 Si6 P11 P13 177.92(17)
P16 Si6 P11 P13 171(100)
N5 P11 P12 P15 -154.23(14)
N6 P11 P12 P15 96.32(15)
P13 P11 P12 P15 -28.47(8)
Si6 P11 P12 P15 152.19(9)
N5 P11 P12 P14 -96.01(14)
N6 P11 P12 P14 154.54(15)
P13 P11 P12 P14 29.75(9)
Si6 P11 P12 P14 -149.59(9)
P15 P14 P12 P11 -86.55(8)
P13 P14 P12 P11 -28.50(7)
P13 P14 P12 P15 58.04(9)
N5 P11 P13 P14 94.39(15)
N6 P11 P13 P14 -156.91(15)
P12 P11 P13 P14 -29.98(8)
Si6 P11 P13 P14 149.37(9)
N5 P11 P13 P15 152.90(15)
N6 P11 P13 P15 -98.40(16)
P12 P11 P13 P15 28.52(9)
Si6 P11 P13 P15 -152.13(10)
P15 P14 P13 P11 86.36(8)
P12 P14 P13 P11 28.46(7)
P12 P14 P13 P15 -57.90(7)
N1 P1 N2 Si1 0.28(16)
P2 P1 N2 Si1 125.09(11)
P3 P1 N2 Si1 -122.32(12)
N1 P1 N2 Si3 -178.0(3)
P2 P1 N2 Si3 -53.2(3)
P3 P1 N2 Si3 59.4(3)
Si1 P1 N2 Si3 -178.3(4)
N1 Si1 N2 P1 -0.27(16)
N3 Si1 N2 P1 -125.49(18)
N4 Si1 N2 P1 126.27(17)
P6 Si1 N2 P1 -179.71(9)
N1 Si1 N2 Si3 178.0(3)
N3 Si1 N2 Si3 52.8(3)
N4 Si1 N2 Si3 -55.5(3)
P1 Si1 N2 Si3 178.3(4)
P6 Si1 N2 Si3 -1.4(4)
C6 Si3 N2 P1 -54.6(4)
C5 Si3 N2 P1 66.7(4)
C4 Si3 N2 P1 -174.6(3)
C6 Si3 N2 Si1 127.8(3)
C5 Si3 N2 Si1 -110.9(3)
C4 Si3 N2 Si1 7.8(4)
N2 P1 N1 Si1 -0.28(16)
P2 P1 N1 Si1 -123.98(12)
P3 P1 N1 Si1 125.29(11)
N2 P1 N1 Si2 -177.3(3)
P2 P1 N1 Si2 59.0(3)
P3 P1 N1 Si2 -51.7(3)
Si1 P1 N1 Si2 -177.0(4)
N2 Si1 N1 P1 0.27(16)
N3 Si1 N1 P1 126.67(17)
N4 Si1 N1 P1 -126.39(17)
P6 Si1 N1 P1 179.72(8)
N2 Si1 N1 Si2 177.3(3)
N3 Si1 N1 Si2 -56.3(3)
N4 Si1 N1 Si2 50.6(3)
P1 Si1 N1 Si2 177.0(3)
P6 Si1 N1 Si2 -3.2(4)
C2 Si2 N1 P1 -53.6(4)
C1 Si2 N1 P1 67.0(4)
C3 Si2 N1 P1 -176.5(3)
C2 Si2 N1 Si1 130.6(3)
C1 Si2 N1 Si1 -108.9(4)
C3 Si2 N1 Si1 7.7(3)
N3 P6 N4 Si1 0.00(16)
P7 P6 N4 Si1 -125.50(13)
P8 P6 N4 Si1 124.32(12)
N3 P6 N4 Si5 177.7(3)
P7 P6 N4 Si5 52.2(3)
P8 P6 N4 Si5 -58.0(3)
Si1 P6 N4 Si5 177.7(4)
N1 Si1 N4 P6 -124.81(17)
N2 Si1 N4 P6 126.57(18)
N3 Si1 N4 P6 0.00(16)
P1 Si1 N4 P6 -179.06(9)
N1 Si1 N4 Si5 57.4(3)
N2 Si1 N4 Si5 -51.2(3)
N3 Si1 N4 Si5 -177.8(3)
P1 Si1 N4 Si5 3.1(4)
P6 Si1 N4 Si5 -177.8(4)
C11 Si5 N4 P6 -58.7(4)
C12 Si5 N4 P6 62.8(4)
C10 Si5 N4 P6 -178.6(3)
C11 Si5 N4 Si1 118.2(3)
C12 Si5 N4 Si1 -120.3(4)
C10 Si5 N4 Si1 -1.7(4)
P12 P14 P15 P13 104.51(7)
P13 P14 P15 P12 -104.51(7)
P11 P13 P15 P14 -85.46(8)
P11 P13 P15 P12 -27.20(8)
P14 P13 P15 P12 58.26(8)
P11 P12 P15 P14 85.07(7)
P11 P12 P15 P13 27.22(8)
P14 P12 P15 P13 -57.85(8)
N5 P11 N6 Si6 -0.16(16)
P12 P11 N6 Si6 123.40(12)
P13 P11 N6 Si6 -124.79(11)
N5 P11 N6 Si8 171.8(3)
P12 P11 N6 Si8 -64.6(3)
P13 P11 N6 Si8 47.2(3)
Si6 P11 N6 Si8 172.0(4)
N7 Si6 N6 P11 126.67(16)
N5 Si6 N6 P11 0.16(15)
N8 Si6 N6 P11 -125.77(16)
P16 Si6 N6 P11 -179.16(8)
N7 Si6 N6 Si8 -45.7(3)
N5 Si6 N6 Si8 -172.2(3)
N8 Si6 N6 Si8 61.8(3)
P11 Si6 N6 Si8 -172.4(3)
P16 Si6 N6 Si8 8.4(4)
C18 Si8 N6 P11 45.2(5)
C17 Si8 N6 P11 168.0(4)
C16 Si8 N6 P11 -77.0(3)
C18 Si8 N6 Si6 -145.8(4)
C17 Si8 N6 Si6 -23.0(4)
C16 Si8 N6 Si6 92.1(3)
N7 P16 N8 Si6 0.49(16)
P18 P16 N8 Si6 125.68(11)
P17 P16 N8 Si6 -123.54(11)
N7 P16 N8 Si10 -177.5(3)
P18 P16 N8 Si10 -52.3(3)
P17 P16 N8 Si10 58.5(3)
Si6 P16 N8 Si10 -178.0(4)
N7 Si6 N8 P16 -0.47(16)
N5 Si6 N8 P16 126.10(16)
N6 Si6 N8 P16 -126.36(17)
P11 Si6 N8 P16 -179.90(8)
N7 Si6 N8 Si10 177.6(3)
N5 Si6 N8 Si10 -55.9(3)
N6 Si6 N8 Si10 51.7(3)
P11 Si6 N8 Si10 -1.9(4)
P16 Si6 N8 Si10 178.0(3)
C24 Si10 N8 P16 60.6(3)
C23 Si10 N8 P16 -60.6(3)
C22 Si10 N8 P16 -179.8(3)
C24 Si10 N8 Si6 -116.6(3)
C23 Si10 N8 Si6 122.3(3)
C22 Si10 N8 Si6 3.0(3)
N4 P6 N3 Si1 0.00(16)
P7 P6 N3 Si1 123.67(12)
P8 P6 N3 Si1 -125.52(12)
N4 P6 N3 Si4 179.0(3)
P7 P6 N3 Si4 -57.4(3)
P8 P6 N3 Si4 53.5(3)
Si1 P6 N3 Si4 179.0(4)
N1 Si1 N3 P6 125.78(17)
N2 Si1 N3 P6 -126.46(17)
N4 Si1 N3 P6 0.00(16)
P1 Si1 N3 P6 179.07(8)
N1 Si1 N3 Si4 -53.2(3)
N2 Si1 N3 Si4 54.5(3)
N4 Si1 N3 Si4 -179.0(3)
P1 Si1 N3 Si4 0.0(4)
P6 Si1 N3 Si4 -179.0(4)
C8 Si4 N3 P6 -50.6(4)
C7 Si4 N3 P6 -171.6(3)
C9 Si4 N3 P6 72.4(5)
C8 Si4 N3 Si1 128.0(3)
C7 Si4 N3 Si1 7.0(4)
C9 Si4 N3 Si1 -109.0(5)
N6 P11 N5 Si6 0.16(16)
P12 P11 N5 Si6 -125.62(11)
P13 P11 N5 Si6 123.32(12)
N6 P11 N5 Si7 -179.4(3)
P12 P11 N5 Si7 54.8(3)
P13 P11 N5 Si7 -56.3(3)
Si6 P11 N5 Si7 -179.6(4)
N7 Si6 N5 P11 -126.40(16)
N6 Si6 N5 P11 -0.16(15)
N8 Si6 N5 P11 125.13(17)
P16 Si6 N5 P11 179.15(8)
N7 Si6 N5 Si7 53.2(3)
N6 Si6 N5 Si7 179.4(3)
N8 Si6 N5 Si7 -55.3(3)
P11 Si6 N5 Si7 179.6(3)
P16 Si6 N5 Si7 -1.3(4)
C14 Si7 N5 P11 61.7(4)
C13 Si7 N5 P11 -61.5(4)
C15 Si7 N5 P11 -178.8(3)
C14 Si7 N5 Si6 -117.7(3)
C13 Si7 N5 Si6 119.1(3)
C15 Si7 N5 Si6 1.8(3)
N8 P16 N7 Si6 -0.49(16)
P18 P16 N7 Si6 -123.78(11)
P17 P16 N7 Si6 124.51(11)
N8 P16 N7 Si9 -177.8(3)
P18 P16 N7 Si9 59.0(3)
P17 P16 N7 Si9 -52.8(3)
Si6 P16 N7 Si9 -177.3(4)
N5 Si6 N7 P16 -125.87(17)
N6 Si6 N7 P16 125.77(17)
N8 Si6 N7 P16 0.47(16)
P11 Si6 N7 P16 179.89(9)
N5 Si6 N7 Si9 51.3(3)
N6 Si6 N7 Si9 -57.0(3)
N8 Si6 N7 Si9 177.7(3)
P11 Si6 N7 Si9 -2.9(4)
P16 Si6 N7 Si9 177.2(4)
C21 Si9 N7 P16 -62.9(3)
C20 Si9 N7 P16 58.8(3)
C19 Si9 N7 P16 177.2(3)
C21 Si9 N7 Si6 121.0(3)
C20 Si9 N7 Si6 -117.4(3)
C19 Si9 N7 Si6 1.1(3)
L17A Ga6A L16A L21A -141.33(17)
L15A Ga6A L16A L21A 86.03(19)
Cl18 Ga6A L16A L21A -28.80(15)
Cl19 Ga5A L21A L16A 47.21(16)
L20A Ga5A L21A L16A -168.00(17)
Cl18 Ga5A L21A L16A -57.04(13)
Ga6A L16A L21A Ga5A 59.76(17)
Ga8B Cl26 Ga8A L28A 171.6(7)
L28B Cl26 Ga8A L28A -153.9(5)
Ga8B Cl26 Ga8A Cl27 38.0(7)
L28B Cl26 Ga8A Cl27 72.5(5)
Ga8B Cl26 Ga8A L25A -72.4(7)
L28B Cl26 Ga8A L25A -38.0(5)
Ga8B Cl27 Ga8A Cl26 -43.0(5)
Ga8B Cl27 Ga8A L28A -176.8(5)
Ga8B Cl27 Ga8A L25A 69.4(4)
Cl23 Ga7 L25A Ga8A 25.35(10)
Cl24 Ga7 L25A Ga8A -96.06(8)
Cl22 Ga7 L25A Ga8A 144.78(9)
L25B Ga7 L25A Ga8A -52.9(5)
Cl26 Ga8A L25A Ga7 -71.31(10)
L28A Ga8A L25A Ga7 51.15(10)
Cl27 Ga8A L25A Ga7 171.57(9)
Ga8A Cl27 Ga8B Cl26 92.8(13)
Ga8A Cl27 Ga8B L28B -166.1(11)
Ga8A Cl27 Ga8B L25B -52.6(5)
Ga8A Cl26 Ga8B Cl27 -97.5(16)
L28B Cl26 Ga8B Cl27 123.2(13)
Ga8A Cl26 Ga8B L28B 139.2(8)
Ga8A Cl26 Ga8B L25B 43.5(5)
L28B Cl26 Ga8B L25B -95.8(10)
Cl27 Ga8B L28B Cl26 -135.0(6)
L25B Ga8B L28B Cl26 113.9(5)
Ga8A Cl26 L28B Ga8B -16.7(3)
Cl27 Ga8B L25B Ga7 -170.3(5)
Cl26 Ga8B L25B Ga7 35.3(11)
L28B Ga8B L25B Ga7 -39.6(10)
Cl23 Ga7 L25B Ga8B -50.9(7)
Cl24 Ga7 L25B Ga8B -163.6(6)
Cl22 Ga7 L25B Ga8B 78.8(7)
L25A Ga7 L25B Ga8B 57.2(6)
L21B Ga5B Cl18 Ga6B 64.5(3)
L20B Ga5B Cl18 Ga6B -177.0(2)
Cl19 Ga5B Cl18 Ga6B -61.19(18)
L21B Ga5B Cl18 Ga6A 68.0(3)
L20B Ga5B Cl18 Ga6A -173.5(2)
Cl19 Ga5B Cl18 Ga6A -57.73(16)
L21B Ga5B Cl18 Ga5A 42.3(3)
L20B Ga5B Cl18 Ga5A 160.8(3)
Cl19 Ga5B Cl18 Ga5A -83.4(2)
L17B Ga6B Cl18 Ga5B 148.08(16)
L15B Ga6B Cl18 Ga5B -94.27(13)
L16B Ga6B Cl18 Ga5B 29.30(17)
L17B Ga6B Cl18 Ga6A 133.2(3)
L15B Ga6B Cl18 Ga6A -109.1(3)
L16B Ga6B Cl18 Ga6A 14.4(2)
L17B Ga6B Cl18 Ga5A 153.91(12)
L15B Ga6B Cl18 Ga5A -88.44(10)
L16B Ga6B Cl18 Ga5A 35.13(13)
L17A Ga6A Cl18 Ga5B 103.21(17)
L15A Ga6A Cl18 Ga5B -130.39(14)
L16A Ga6A Cl18 Ga5B -13.16(15)
L17A Ga6A Cl18 Ga6B -90.1(3)
L15A Ga6A Cl18 Ga6B 36.3(2)
L16A Ga6A Cl18 Ga6B 153.5(3)
L17A Ga6A Cl18 Ga5A 109.58(14)
L15A Ga6A Cl18 Ga5A -124.02(13)
L16A Ga6A Cl18 Ga5A -6.79(12)
Cl19 Ga5A Cl18 Ga5B 76.1(2)
L21A Ga5A Cl18 Ga5B -160.5(3)
L20A Ga5A Cl18 Ga5B -41.2(2)
Cl19 Ga5A Cl18 Ga6B -84.23(9)
L21A Ga5A Cl18 Ga6B 39.19(14)
L20A Ga5A Cl18 Ga6B 158.48(11)
Cl19 Ga5A Cl18 Ga6A -79.73(7)
L21A Ga5A Cl18 Ga6A 43.70(13)
L20A Ga5A Cl18 Ga6A 162.98(11)
L21A Ga5A Cl19 Ga5B -140.8(2)
L20A Ga5A Cl19 Ga5B 74.31(19)
Cl18 Ga5A Cl19 Ga5B -34.18(14)
Cl18 Ga5B Cl19 Ga5A 125.9(2)
L21B Ga5B Cl19 Ga5A -0.8(3)
L20B Ga5B Cl19 Ga5A -132.0(3)
